data_1544005
loop_
_publ_author_name
'Zhang, Jing Nan'
'Kang, Hui'
'Li, Nan'
'Zhou, Shi Ming'
'Sun, Hua Ming'
'Yin, Shi Wei'
'Zhao, Na'
'Tang, Ben Zhong'

_publ_section_title
;
 Organic solid fluorophores regulated by subtle structure modification:
 color-tunable and aggregation-induced emission.
;
_journal_issue 1
_journal_name_full 'Chemical science'
_journal_page_first 577
_journal_page_last 582
_journal_paper_doi 10.1039/c6sc02875f
_journal_volume 8
_journal_year 2017
_chemical_formula_moiety '0.09(C28 H18 N4 O2)'
_chemical_formula_sum 'C2.545 H1.636 N0.364 O0.182'
_chemical_formula_weight 40.23
_space_group_crystal_system triclinic
_space_group_IT_number 2
_space_group_name_Hall '-P 1'
_space_group_name_H-M_alt 'P -1'
_symmetry_Int_Tables_number 2
_symmetry_space_group_name_Hall '-P 1'
_symmetry_space_group_name_H-M 'P -1'
_audit_creation_date 2016-08-15
_audit_creation_method
;
Olex2 1.2
(compiled 2016.02.19 svn.r3266 for OlexSys, GUI svn.r5155)
;
_cell_angle_alpha 113.309(5)
_cell_angle_beta 95.997(5)
_cell_angle_gamma 104.217(5)
_cell_formula_units_Z 11
_cell_length_a 6.5174(4)
_cell_length_b 9.8469(5)
_cell_length_c 10.3476(5)
_cell_measurement_reflns_used 4977
_cell_measurement_theta_max 72.4360
_cell_measurement_theta_min 8.4320
_cell_volume 575.83(6)
_computing_cell_refinement
;
CrysAlisPro, Agilent Technologies,
Version 1.171.36.32 (release 02-08-2013 CrysAlis171 .NET)
(compiled Aug  2 2013,16:46:58)
;
_computing_data_collection
;
CrysAlisPro, Agilent Technologies,
Version 1.171.36.32 (release 02-08-2013 CrysAlis171 .NET)
(compiled Aug  2 2013,16:46:58)
;
_computing_data_reduction
;
CrysAlisPro, Agilent Technologies,
Version 1.171.36.32 (release 02-08-2013 CrysAlis171 .NET)
(compiled Aug  2 2013,16:46:58)
;
_computing_molecular_graphics 'Olex2 (Dolomanov et al., 2009)'
_computing_publication_material 'Olex2 (Dolomanov et al., 2009)'
_computing_structure_refinement 'olex2.refine (Bourhis et al., 2015)'
_diffrn_detector_area_resol_mean 16.0356
_diffrn_measured_fraction_theta_full 0.9851
_diffrn_measured_fraction_theta_max 0.9851
_diffrn_measurement_details
;
  1 omega   -3.00   42.00   1.0000    1.0000
omega____ theta____ kappa____ phi______ frames
    -        0.0000  -99.0000  -60.0000 45

  2 omega   -3.00   40.00   1.0000    1.0000
omega____ theta____ kappa____ phi______ frames
    -        0.0000  -99.0000   60.0000 43

  3 omega    1.00   29.00   1.0000    1.0000
omega____ theta____ kappa____ phi______ frames
    -        0.0000  -99.0000    0.0000 28

  4 omega    0.00   34.00   1.0000    1.0000
omega____ theta____ kappa____ phi______ frames
    -        0.0000  -99.0000  120.0000 34

  5 omega   78.00  103.00   1.0000    3.2000
omega____ theta____ kappa____ phi______ frames
    -       55.8522  152.0000  136.0000 25

  6 omega  -14.00   95.00   1.0000    3.2000
omega____ theta____ kappa____ phi______ frames
    -       55.8522  -19.0000 -150.0000 109

  7 omega    3.00   76.00   1.0000    3.2000
omega____ theta____ kappa____ phi______ frames
    -       55.8522  -57.0000   30.0000 73

  8 omega   63.00  127.00   1.0000    3.2000
omega____ theta____ kappa____ phi______ frames
    -       55.8522   37.0000 -150.0000 64

  9 omega  -12.00   78.00   1.0000    3.2000
omega____ theta____ kappa____ phi______ frames
    -       55.8522  -77.0000  150.0000 90

 10 omega   25.00   98.00   1.0000    3.2000
omega____ theta____ kappa____ phi______ frames
    -       55.8522  -99.0000  -60.0000 73

 11 omega   40.00   95.00   1.0000    3.2000
omega____ theta____ kappa____ phi______ frames
    -      111.7044  -25.0000  120.0000 55

 12 omega  146.00  172.00   1.0000    3.2000
omega____ theta____ kappa____ phi______ frames
    -      111.7044   50.0000   30.0000 26

 13 omega   49.00   95.00   1.0000    3.2000
omega____ theta____ kappa____ phi______ frames
    -      111.7044  -37.0000  -90.0000 46

 14 omega   73.00  128.00   1.0000    3.2000
omega____ theta____ kappa____ phi______ frames
    -      111.7044  -77.0000   90.0000 55

 15 omega   90.00  126.00   1.0000    3.2000
omega____ theta____ kappa____ phi______ frames
    -      111.7044   50.0000   30.0000 36

 16 omega   92.00  149.00   1.0000    3.2000
omega____ theta____ kappa____ phi______ frames
    -      111.7044   50.0000  -30.0000 57

 17 omega   54.00   96.00   1.0000    3.2000
omega____ theta____ kappa____ phi______ frames
    -      111.7044  -25.0000   60.0000 42

 18 omega   56.00  106.00   1.0000    3.2000
omega____ theta____ kappa____ phi______ frames
    -      111.7044  -50.0000   30.0000 50

 19 omega   42.00  115.00   1.0000    3.2000
omega____ theta____ kappa____ phi______ frames
    -      111.7044 -111.0000   90.0000 73

 20 omega   46.00   95.00   1.0000    3.2000
omega____ theta____ kappa____ phi______ frames
    -      111.7044 -111.0000  -90.0000 49

 21 omega   44.00   95.00   1.0000    3.2000
omega____ theta____ kappa____ phi______ frames
    -      111.7044  -37.0000 -150.0000 51

 22 omega   51.00  139.00   1.0000    3.2000
omega____ theta____ kappa____ phi______ frames
    -      111.7044  -12.0000  -30.0000 88

 23 omega   55.00   81.00   1.0000    3.2000
omega____ theta____ kappa____ phi______ frames
    -      111.7044  -77.0000 -180.0000 26

 24 omega  104.00  141.00   1.0000    3.2000
omega____ theta____ kappa____ phi______ frames
    -      111.7044  -77.0000 -180.0000 37

 25 omega   78.00  149.00   1.0000    3.2000
omega____ theta____ kappa____ phi______ frames
    -      111.7044  -91.0000  -90.0000 71

 26 omega  -30.00   70.00   1.0000    1.0000
omega____ theta____ kappa____ phi______ frames
    -        0.0000   77.0000    0.0000 100

 27 omega  -74.00  -14.00   1.0000    1.0000
omega____ theta____ kappa____ phi______ frames
    -        0.0000  152.0000  136.0000 60

 28 omega   26.00  126.00   1.0000    3.2000
omega____ theta____ kappa____ phi______ frames
    -       55.8522   77.0000   90.0000 100

 29 omega   26.00  126.00   1.0000    3.2000
omega____ theta____ kappa____ phi______ frames
    -       55.8522   77.0000 -150.0000 100

 30 omega   26.00  126.00   1.0000    3.2000
omega____ theta____ kappa____ phi______ frames
    -       55.8522   77.0000  150.0000 100

 31 omega   17.00  113.00   1.0000    3.2000
omega____ theta____ kappa____ phi______ frames
    -       55.8522 -124.0000   30.0000 96

 32 omega   26.00  126.00   1.0000    3.2000
omega____ theta____ kappa____ phi______ frames
    -       55.8522   77.0000  -90.0000 100

 33 omega   26.00  126.00   1.0000    3.2000
omega____ theta____ kappa____ phi______ frames
    -       55.8522   77.0000    0.0000 100

 34 omega   82.00  178.00   1.0000    3.2000
omega____ theta____ kappa____ phi______ frames
    -      111.7044   77.0000 -180.0000 96

 35 omega   89.00  178.00   1.0000    3.2000
omega____ theta____ kappa____ phi______ frames
    -      111.7044   63.0000    0.0000 89

 36 omega   82.00  178.00   1.0000    3.2000
omega____ theta____ kappa____ phi______ frames
    -      111.7044   77.0000  -90.0000 96

 37 omega   82.00  178.00   1.0000    3.2000
omega____ theta____ kappa____ phi______ frames
    -      111.7044   77.0000 -150.0000 96

 38 omega   90.00  178.00   1.0000    3.2000
omega____ theta____ kappa____ phi______ frames
    -      111.7044   50.0000   60.0000 88

 39 omega   39.00  115.00   1.0000    3.2000
omega____ theta____ kappa____ phi______ frames
    -      111.7044 -111.0000    0.0000 76

 40 omega   82.00  178.00   1.0000    3.2000
omega____ theta____ kappa____ phi______ frames
    -      111.7044   77.0000  120.0000 96

 41 omega   40.00  178.00   1.0000    3.2000
omega____ theta____ kappa____ phi______ frames
    -      111.7044   12.0000 -180.0000 138

 42 omega   82.00  178.00   1.0000    3.2000
omega____ theta____ kappa____ phi______ frames
    -      111.7044   77.0000 -120.0000 96

 43 omega   82.00  178.00   1.0000    3.2000
omega____ theta____ kappa____ phi______ frames
    -      111.7044   77.0000  -60.0000 96

 44 omega  -21.00   69.00   1.0000    1.0000
omega____ theta____ kappa____ phi______ frames
    -        0.0000   57.0000  -90.0000 90

 45 omega  -72.00   26.00   1.0000    1.0000
omega____ theta____ kappa____ phi______ frames
    -        0.0000  -37.0000  150.0000 98

 46 omega   17.00  113.00   1.0000    3.2000
omega____ theta____ kappa____ phi______ frames
    -       55.8522 -124.0000 -150.0000 96

 47 omega   26.00  126.00   1.0000    3.2000
omega____ theta____ kappa____ phi______ frames
    -       55.8522   77.0000 -120.0000 100

 48 omega   26.00  126.00   1.0000    3.2000
omega____ theta____ kappa____ phi______ frames
    -       55.8522   77.0000  -60.0000 100

 49 omega   26.00  126.00   1.0000    3.2000
omega____ theta____ kappa____ phi______ frames
    -       55.8522   77.0000  120.0000 100

 50 omega   26.00  126.00   1.0000    3.2000
omega____ theta____ kappa____ phi______ frames
    -       55.8522   77.0000   30.0000 100

 51 omega   26.00  126.00   1.0000    3.2000
omega____ theta____ kappa____ phi______ frames
    -       55.8522   77.0000 -180.0000 100

 52 omega   82.00  178.00   1.0000    3.2000
omega____ theta____ kappa____ phi______ frames
    -      111.7044   77.0000   60.0000 96

 53 omega   56.00  150.00   1.0000    3.2000
omega____ theta____ kappa____ phi______ frames
    -      111.7044  179.0000   30.0000 94

 54 omega   82.00  178.00   1.0000    3.2000
omega____ theta____ kappa____ phi______ frames
    -      111.7044   77.0000  150.0000 96

 55 omega   82.00  178.00   1.0000    3.2000
omega____ theta____ kappa____ phi______ frames
    -      111.7044   77.0000  -30.0000 96
;
_diffrn_measurement_device_type 'Xcalibur, Eos, Gemini'
_diffrn_measurement_method '\w scans'
_diffrn_orient_matrix_UB_11 0.0887718000
_diffrn_orient_matrix_UB_12 0.1792574000
_diffrn_orient_matrix_UB_13 0.0713465000
_diffrn_orient_matrix_UB_21 0.0096852000
_diffrn_orient_matrix_UB_22 -0.0027547000
_diffrn_orient_matrix_UB_23 -0.1491073000
_diffrn_orient_matrix_UB_31 -0.2338852000
_diffrn_orient_matrix_UB_32 0.0075853000
_diffrn_orient_matrix_UB_33 -0.0194477000
_diffrn_radiation_monochromator graphite
_diffrn_radiation_type 'Cu K\a'
_diffrn_radiation_wavelength 1.54184
_diffrn_reflns_av_R_equivalents 0.0200
_diffrn_reflns_av_unetI/netI 0.0130
_diffrn_reflns_limit_h_max 6
_diffrn_reflns_limit_h_min -7
_diffrn_reflns_limit_k_max 12
_diffrn_reflns_limit_k_min -12
_diffrn_reflns_limit_l_max 12
_diffrn_reflns_limit_l_min -12
_diffrn_reflns_number 10627
_diffrn_reflns_theta_full 72.6743
_diffrn_reflns_theta_max 72.67
_diffrn_reflns_theta_min 4.78
_diffrn_source 'Enhance (Cu) X-ray Source'
_exptl_absorpt_coefficient_mu 0.665
_exptl_absorpt_correction_T_max 1.00000
_exptl_absorpt_correction_T_min 0.65460
_exptl_absorpt_correction_type multi-scan
_exptl_absorpt_process_details
;
CrysAlisPro, Agilent Technologies,
Version 1.171.36.32 (release 02-08-2013 CrysAlis171 .NET)
(compiled Aug  2 2013,16:46:58)
Empirical absorption correction using spherical harmonics,
 implemented in SCALE3 ABSPACK scaling algorithm.
;
_exptl_crystal_colour
;
;
_exptl_crystal_density_diffrn 1.2759
_exptl_crystal_description
;
;
_exptl_crystal_F_000 230.7271
_refine_diff_density_max 0.1426
_refine_diff_density_min -0.2216
_refine_diff_density_rms 0.0432
_refine_ls_d_res_high 0.8076
_refine_ls_d_res_low 9.2561
_refine_ls_goodness_of_fit_ref 1.0717
_refine_ls_hydrogen_treatment constr
_refine_ls_matrix_type full
_refine_ls_number_constraints 16
_refine_ls_number_parameters 154
_refine_ls_number_reflns 2254
_refine_ls_number_restraints 0
_refine_ls_restrained_S_all 1.0717
_refine_ls_R_factor_all 0.0455
_refine_ls_R_factor_gt 0.0418
_refine_ls_shift/su_max 0.0000
_refine_ls_shift/su_mean 0.0000
_refine_ls_structure_factor_coef Fsqd
_refine_ls_weighting_details 'w=1/[\s^2^(Fo^2^)+(0.0614P)^2^+0.0929P] where P=(Fo^2^+2Fc^2^)/3'
_refine_ls_weighting_scheme calc
_refine_ls_wR_factor_gt 0.1135
_refine_ls_wR_factor_ref 0.1177
_reflns_Friedel_coverage 0.0
_reflns_limit_h_max 7
_reflns_limit_h_min -7
_reflns_limit_k_max 10
_reflns_limit_k_min -12
_reflns_limit_l_max 12
_reflns_limit_l_min 0
_reflns_number_gt 2024
_reflns_number_total 2254
_reflns_threshold_expression I>=2u(I)
_cod_data_source_file c6sc02875f2.cif
_cod_data_source_block exp_12595
_cod_depositor_comments
;Adding full bibliography for 1544005.cif.

 Adding full bibliography for 1544005.cif.
;
_cod_original_cell_volume 575.82(7)
_cod_database_code 1544005
_chemical_oxdiff_formula 'C O N'
_reflns_odcompleteness_completeness 100.00
_reflns_odcompleteness_iscentric 1
_reflns_odcompleteness_theta 66.97
_olex2_refinement_description
;
1. Fixed Uiso
 At 1.2 times of:
  All C(H) groups
 At 1.5 times of:
  All C(H,H,H) groups
2.a Aromatic/amide H refined with riding coordinates:
 C9(H9), C13(H13), C11(H11), C10(H10), C7(H7), C4(H4)
2.b Idealised Me refined as rotating group:
 C14(H14a,H14b,H14c)
;
_olex2_submission_special_instructions 'No special instructions were received'

loop_
_space_group_symop_id
_space_group_symop_operation_xyz
1 x,y,z
2 -x,-y,-z

loop_
_atom_site_label
_atom_site_type_symbol
_atom_site_fract_x
_atom_site_fract_y
_atom_site_fract_z
_atom_site_U_iso_or_equiv
_atom_site_adp_type
_atom_site_occupancy
_atom_site_refinement_flags_posn
C1 C -0.4147(2) 0.56371(15) 0.86745(16) 0.0545(3) Uani 1.000000 .
C2 C -0.1724(2) 0.40530(14) 0.82205(15) 0.0495(3) Uani 1.000000 .
C3 C -0.1987(2) 0.55621(13) 0.86133(13) 0.0432(3) Uani 1.000000 .
C4 C -0.0263(2) 0.67879(13) 0.88877(13) 0.0427(3) Uani 1.000000 .
H4 H 0.1030(2) 0.65792(13) 0.87330(13) 0.0513(4) Uiso 1.000000 R
C5 C -0.01879(19) 0.84166(13) 0.94033(13) 0.0408(3) Uani 1.000000 .
C6 C 0.11689(19) 0.94020(13) 0.89375(13) 0.0410(3) Uani 1.000000 .
C7 C 0.1311(2) 1.09690(13) 0.95499(13) 0.0427(3) Uani 1.000000 .
H7 H 0.2189(2) 1.16315(13) 0.92488(13) 0.0513(3) Uiso 1.000000 R
C8 C 0.2385(2) 0.88243(13) 0.78138(13) 0.0428(3) Uani 1.000000 .
C9 C 0.1451(2) 0.74262(15) 0.65708(15) 0.0563(4) Uani 1.000000 .
H9 H 0.0036(2) 0.68255(15) 0.64496(15) 0.0676(4) Uiso 1.000000 R
C10 C 0.4489(2) 0.96916(14) 0.79374(14) 0.0486(3) Uani 1.000000 .
H10 H 0.5148(2) 1.06295(14) 0.87557(14) 0.0584(4) Uiso 1.000000 R
C11 C 0.5633(2) 0.92042(16) 0.68817(16) 0.0543(3) Uani 1.000000 .
H11 H 0.7038(2) 0.98115(16) 0.69894(16) 0.0652(4) Uiso 1.000000 R
C12 C 0.4672(2) 0.78045(16) 0.56624(16) 0.0566(4) Uani 1.000000 .
C13 C 0.2580(3) 0.69184(17) 0.55208(17) 0.0671(4) Uani 1.000000 .
H13 H 0.1933(3) 0.59723(17) 0.47092(17) 0.0805(5) Uiso 1.000000 R
C14 C 0.7474(3) 0.8239(2) 0.4431(2) 0.0822(5) Uani 1.000000 .
H14a H 0.7922(16) 0.7699(6) 0.3567(9) 0.1232(8) Uiso 1.000000 GR
H14b H 0.7099(8) 0.9106(10) 0.4388(17) 0.1232(8) Uiso 1.000000 GR
H14c H 0.8642(9) 0.8609(14) 0.5255(9) 0.1232(8) Uiso 1.000000 GR
N1 N -0.5857(2) 0.56818(18) 0.8731(2) 0.0837(5) Uani 1.000000 .
N2 N -0.1434(2) 0.28844(14) 0.79284(17) 0.0715(4) Uani 1.000000 .
O1 O 0.5643(2) 0.72095(14) 0.45541(13) 0.0806(4) Uani 1.000000 .

loop_
_atom_site_aniso_label
_atom_site_aniso_U_11
_atom_site_aniso_U_22
_atom_site_aniso_U_33
_atom_site_aniso_U_12
_atom_site_aniso_U_13
_atom_site_aniso_U_23
C1 0.0499(8) 0.0425(7) 0.0680(9) 0.0160(6) 0.0185(6) 0.0190(6)
C2 0.0486(7) 0.0399(7) 0.0592(7) 0.0136(5) 0.0147(6) 0.0204(6)
C3 0.0451(7) 0.0372(6) 0.0496(6) 0.0165(5) 0.0156(5) 0.0179(5)
C4 0.0434(7) 0.0397(6) 0.0479(6) 0.0185(5) 0.0150(5) 0.0175(5)
C5 0.0403(6) 0.0349(5) 0.0455(6) 0.0131(5) 0.0092(5) 0.0153(5)
C6 0.0396(6) 0.0378(6) 0.0426(6) 0.0131(5) 0.0090(5) 0.0142(5)
C7 0.0443(7) 0.0367(6) 0.0473(6) 0.0125(5) 0.0131(5) 0.0179(5)
C8 0.0446(6) 0.0360(6) 0.0454(6) 0.0129(5) 0.0126(5) 0.0149(5)
C9 0.0560(8) 0.0441(7) 0.0515(7) 0.0019(6) 0.0180(6) 0.0105(6)
C10 0.0463(7) 0.0388(6) 0.0505(7) 0.0105(5) 0.0120(5) 0.0107(5)
C11 0.0447(7) 0.0511(7) 0.0625(8) 0.0130(6) 0.0182(6) 0.0200(6)
C12 0.0637(9) 0.0503(7) 0.0566(8) 0.0218(6) 0.0279(7) 0.0185(6)
C13 0.0778(10) 0.0444(7) 0.0534(8) 0.0027(7) 0.0260(7) 0.0032(6)
C14 0.0743(11) 0.1006(14) 0.0828(12) 0.0332(10) 0.0447(10) 0.0413(11)
N1 0.0524(8) 0.0739(9) 0.1193(13) 0.0277(7) 0.0302(8) 0.0298(9)
N2 0.0802(9) 0.0415(6) 0.0923(10) 0.0237(6) 0.0180(8) 0.0264(6)
O1 0.0870(8) 0.0708(7) 0.0756(8) 0.0241(6) 0.0490(7) 0.0166(6)

loop_
_atom_type_symbol
_atom_type_scat_dispersion_real
_atom_type_scat_dispersion_imag
_atom_type_scat_Cromer_Mann_a1
_atom_type_scat_Cromer_Mann_a2
_atom_type_scat_Cromer_Mann_a3
_atom_type_scat_Cromer_Mann_a4
_atom_type_scat_Cromer_Mann_b1
_atom_type_scat_Cromer_Mann_b2
_atom_type_scat_Cromer_Mann_b3
_atom_type_scat_Cromer_Mann_b4
_atom_type_scat_Cromer_Mann_c
_atom_type_scat_source
_atom_type_scat_dispersion_source
H 0.00000 0.00000 0.49300 0.32291 0.14019 0.04081 10.51090 26.12570 3.14236 57.79970 0.0030380000826 'International Tables Volume C Table 6.1.1.4 (pp. 500-502)' 'Henke, Gullikson and Davis, At. Data and Nucl. Data Tables, 1993, 54, 2'
C 0.01920 0.00962 2.31000 1.02000 1.58860 0.86500 20.84390 10.20750 0.56870 51.65120 0.215599998832 'International Tables Volume C Table 6.1.1.4 (pp. 500-502)' 'Henke, Gullikson and Davis, At. Data and Nucl. Data Tables, 1993, 54, 2'
O 0.05239 0.03377 3.04850 2.28680 1.54630 0.86700 13.27710 5.70110 0.32390 32.90890 0.250800013542 'International Tables Volume C Table 6.1.1.4 (pp. 500-502)' 'Henke, Gullikson and Davis, At. Data and Nucl. Data Tables, 1993, 54, 2'
N 0.03256 0.01839 12.21260 3.13220 2.01250 1.16630 0.00570 9.89330 28.99750 0.58260 -11.5290002823 'International Tables Volume C Table 6.1.1.4 (pp. 500-502)' 'Henke, Gullikson and Davis, At. Data and Nucl. Data Tables, 1993, 54, 2'

loop_
_geom_angle_atom_site_label_1
_geom_angle_atom_site_label_2
_geom_angle_atom_site_label_3
_geom_angle
_geom_angle_site_symmetry_1
_geom_angle_site_symmetry_3
N1 C1 C3 179.04(16) . .
N2 C2 C3 177.45(15) . .
C2 C3 C1 116.08(11) . .
C4 C3 C1 124.27(11) . .
C4 C3 C2 119.65(11) . .
C5 C4 C3 127.23(11) . .
C6 C5 C4 120.13(11) . .
C7 C5 C4 119.85(11) 2_577 .
C7 C5 C6 119.78(11) 2_577 .
C7 C6 C5 117.71(11) . .
C8 C6 C5 122.68(10) . .
C8 C6 C7 119.59(11) . .
C6 C7 C5 122.51(11) . 2_577
C9 C8 C6 121.80(11) . .
C10 C8 C6 120.87(11) . .
C10 C8 C9 117.29(12) . .
C13 C9 C8 121.28(12) . .
C11 C10 C8 122.04(12) . .
C12 C11 C10 119.49(12) . .
C13 C12 C11 119.41(13) . .
O1 C12 C11 124.58(13) . .
O1 C12 C13 116.01(13) . .
C12 C13 C9 120.49(13) . .
C14 O1 C12 117.87(13) . .

loop_
_geom_bond_atom_site_label_1
_geom_bond_atom_site_label_2
_geom_bond_distance
_geom_bond_site_symmetry_2
C1 C3 1.4337(18) .
C1 N1 1.1330(18) .
C2 C3 1.4371(16) .
C2 N2 1.1378(17) .
C3 C4 1.3403(17) .
C4 C5 1.4622(16) .
C5 C6 1.4120(17) .
C5 C7 1.3925(17) 2_577
C6 C7 1.3910(16) .
C6 C8 1.4815(16) .
C8 C9 1.3942(17) .
C8 C10 1.3880(18) .
C9 C13 1.3749(19) .
C10 C11 1.3825(18) .
C11 C12 1.385(2) .
C12 C13 1.383(2) .
C12 O1 1.3643(16) .
C14 O1 1.417(2) .
